data_7038517
loop_
_publ_author_name
'Koroteev, Pavel S.'
'Dobrokhotova, Zhanna V.'
'Ilyukhin, Andrey B.'
'Efimov, Nikolay N.'
'Rouzi\`eres, Mathieu'
'Kiskin, Mikhail A.'
'Cl\'erac, Rodolphe'
'Novotortsev, Vladimir M.'

_publ_section_title
;
 Synthesis, structure, and physical properties of new rare earth
 ferrocenoylacetonates.
;
_journal_issue 15
_journal_name_full 'Dalton transactions (Cambridge, England : 2003)'
_journal_page_first 6405
_journal_page_last 6417
_journal_paper_doi 10.1039/c5dt04948b
_journal_volume 45
_journal_year 2016
_chemical_formula_moiety 'C52 H47 Fe3 N2 O6 Pr1, C7 H8'
_chemical_formula_sum 'C59 H55 Fe3 N2 O6 Pr'
_chemical_formula_weight 1196.52
_space_group_IT_number 2
_symmetry_cell_setting triclinic
_symmetry_Int_Tables_number 2
_symmetry_space_group_name_Hall '-P 1'
_symmetry_space_group_name_H-M 'P -1'
_audit_update_record
;
2016-02-05 deposited with the CCDC.
2016-02-22 downloaded from the CCDC.
;
_cell_angle_alpha 81.0395(26)
_cell_angle_beta 74.6467(30)
_cell_angle_gamma 88.7621(32)
_cell_formula_units_Z 2
_cell_length_a 12.06139(44)
_cell_length_b 13.67584(54)
_cell_length_c 16.68548(62)
_cell_measurement_temperature 296(2)
_cell_volume 2621.09(18)
_diffrn_ambient_temperature 296
_diffrn_detector LYNXEYE
_diffrn_measurement_device_type 'Bruker D8 ADVANCE'
_diffrn_radiation_monochromator none
_diffrn_source 'sealed X-ray tube'
_diffrn_source_target Cu
_pd_meas_2theta_range_inc 0.02
_pd_meas_2theta_range_max 50
_pd_meas_2theta_range_min 3
_pd_meas_number_of_points 2350
_pd_proc_ls_prof_R_factor 0.026
_pd_proc_ls_prof_wR_expected 0.025
_pd_proc_ls_prof_wR_factor 0.034
_refine_ls_goodness_of_fit_all 1.40
_refine_ls_R_I_factor .026
_cod_data_source_file c5dt04948b2.cif
_cod_data_source_block 1
_cod_depositor_comments 'Adding full bibliography for 7038510--7038517.cif.'
_cod_database_code 7038517

loop_
_symmetry_equiv_pos_as_xyz
'x, y, z'
'-x, -y, -z'

loop_
_atom_site_label
_atom_site_type_symbol
_atom_site_symmetry_multiplicity
_atom_site_fract_x
_atom_site_fract_y
_atom_site_fract_z
_atom_site_occupancy
_atom_site_B_iso_or_equiv
Pr1 Pr 2 0.30493 0.19309 0.36848 1 3
Fe1 Fe 2 0.73655 0.31831 0.09104 1 3
Fe2 Fe 2 0.12059 0.38853 0.67974 1 3
Fe3 Fe 2 0.19043 0.08539 0.05917 1 3
O1 O 2 0.2398 0.3304 0.2866 1 4
O2 O 2 0.4548 0.2334 0.2445 1 4
O3 O 2 0.4617 0.2227 0.4192 1 4
O4 O 2 0.2493 0.3128 0.4594 1 4
O5 O 2 0.3993 0.0384 0.3453 1 4
O6 O 2 0.214 0.1158 0.2856 1 4
N1 N 2 0.0887 0.1651 0.4512 1 4
N2 N 2 0.2524 0.0737 0.5125 1 4
C1 C 2 0.1983 0.4469 0.1788 1 4
H1A H 2 0.1272 0.4507 0.2246 1 6
H1B H 2 0.1782 0.4259 0.1302 1 6
H1C H 2 0.2383 0.5141 0.1615 1 6
C2 C 2 0.2778 0.3692 0.2098 1 4
C3 C 2 0.3825 0.3534 0.1521 1 4
H3A H 2 0.3993 0.39 0.0961 1 6
C4 C 2 0.4651 0.2852 0.1731 1 4
C5 C 2 0.5729 0.2671 0.1055 1 4
C6 C 2 0.646 0.1847 0.1142 1 4
H6A H 2 0.6365 0.1338 0.1627 1 6
C7 C 2 0.7358 0.1917 0.0381 1 4
H7A H 2 0.7977 0.1459 0.0267 1 6
C8 C 2 0.7192 0.2767 -0.0182 1 4
H8A H 2 0.7671 0.2978 -0.0742 1 6
C9 C 2 0.62 0.3252 0.0223 1 4
H9A H 2 0.5893 0.3856 -0.0008 1 6
C10 C 2 0.743 0.3816 0.1923 0.72 4
H10A H 2 0.6836 0.3739 0.2445 0.72 6
C11 C 2 0.7537 0.461 0.1202 0.72 4
H11A H 2 0.7056 0.5177 0.1151 0.72 6
C12 C 2 0.8624 0.4315 0.0533 0.72 4
H12A H 2 0.8938 0.4661 -0.0029 0.72 6
C13 C 2 0.9051 0.3446 0.0916 0.72 4
H13A H 2 0.972 0.3103 0.065 0.72 6
C14 C 2 0.8397 0.3165 0.1697 0.72 4
H14A H 2 0.8548 0.2596 0.207 0.72 6
C102 C 2 0.763 0.307 0.208 0.28 4
H10B H 2 0.7227 0.2519 0.2498 0.28 6
C112 C 2 0.724 0.41 0.192 0.28 4
H11B H 2 0.6664 0.4457 0.2278 0.28 6
C122 C 2 0.801 0.449 0.1 0.28 4
H12B H 2 0.7899 0.5068 0.0622 0.28 6
C132 C 2 0.891 0.38 0.084 0.28 4
H13B H 2 0.9549 0.3856 0.0339 0.28 6
C142 C 2 0.875 0.306 0.148 0.28 4
H14B H 2 0.9309 0.2561 0.1542 0.28 6
C15 C 2 0.5969 0.2614 0.489 1 4
H15A H 2 0.6422 0.2153 0.4524 1 6
H15B H 2 0.5878 0.2327 0.5486 1 6
H15C H 2 0.6376 0.3282 0.4761 1 6
C16 C 2 0.4802 0.2733 0.4738 1 4
C17 C 2 0.4026 0.3356 0.5193 1 4
H17A H 2 0.426 0.3682 0.5595 1 6
C18 C 2 0.2909 0.3536 0.5093 1 4
C19 C 2 0.2147 0.4257 0.5574 1 4
C20 C 2 0.094 0.4342 0.5634 1 4
H20A H 2 0.0515 0.3981 0.5355 1 6
C21 C 2 0.0486 0.5058 0.6182 1 4
H21A H 2 -0.0301 0.5251 0.6342 1 6
C22 C 2 0.1389 0.5433 0.6447 1 4
H22A H 2 0.1323 0.5936 0.6807 1 6
C23 C 2 0.2409 0.4945 0.6092 1 4
H23A H 2 0.3148 0.5051 0.618 1 6
C24 C 2 0.0835 0.3598 0.8069 1 4
H24A H 2 0.0757 0.4103 0.8429 1 6
C25 C 2 -0.0055 0.319 0.7829 1 4
H25A H 2 -0.0852 0.3353 0.7992 1 6
C26 C 2 0.046 0.2467 0.7281 1 4
H26A H 2 0.0055 0.2072 0.7012 1 6
C27 C 2 0.1642 0.2438 0.7207 1 4
H27A H 2 0.2185 0.2021 0.6887 1 6
C28 C 2 0.1881 0.3143 0.7696 1 4
H28A H 2 0.2623 0.3289 0.7763 1 6
C29 C 2 0.5071 -0.0929 0.2808 1 4
H29A H 2 0.5484 -0.0864 0.3233 1 6
H29B H 2 0.562 -0.0806 0.2241 1 6
H29C H 2 0.4722 -0.162 0.2914 1 6
C30 C 2 0.4121 -0.0151 0.2865 1 4
C31 C 2 0.3419 -0.0112 0.2311 1 4
H31A H 2 0.3615 -0.0524 0.1875 1 6
C32 C 2 0.2441 0.0497 0.2359 1 4
C33 C 2 0.1637 0.0348 0.185 1 4
C34 C 2 0.0788 0.1065 0.1722 1 4
H34A H 2 0.0657 0.1689 0.1942 1 6
C35 C 2 0.0171 0.0687 0.121 1 4
H35A H 2 -0.0447 0.1014 0.103 1 6
C36 C 2 0.0627 -0.0253 0.1013 1 4
H36A H 2 0.0371 -0.0669 0.0677 1 6
C37 C 2 0.1536 -0.0474 0.1402 1 4
H37A H 2 0.1995 -0.1063 0.1372 1 6
C38 C 2 0.2697 0.2245 0.0064 1 4
H38A H 2 0.2569 0.2853 0.0309 1 6
C39 C 2 0.2101 0.1923 -0.0455 1 4
H39A H 2 0.1492 0.2277 -0.0628 1 6
C40 C 2 0.2534 0.0985 -0.0692 1 4
H40A H 2 0.2277 0.0601 -0.1051 1 6
C41 C 2 0.3427 0.0726 -0.0291 1 4
H41A H 2 0.3878 0.0132 -0.0325 1 6
C42 C 2 0.3515 0.1528 0.0169 1 4
H42A H 2 0.4049 0.1566 0.0495 1 6
C43 C 2 0.0092 0.2117 0.4174 1 4
H43A H 2 0.0346 0.2495 0.3618 1 6
C44 C 2 -0.1074 0.208 0.4587 1 4
H44A H 2 -0.1609 0.244 0.433 1 6
C45 C 2 -0.1447 0.1511 0.5377 1 4
H45A H 2 -0.2251 0.146 0.567 1 6
C46 C 2 -0.065 0.1006 0.5751 1 4
H46A H 2 -0.0894 0.0608 0.6299 1 6
C47 C 2 0.1214 0.0049 0.6448 1 4
H47A H 2 0.0442 -0.002 0.681 1 6
C48 C 2 0.2098 -0.041 0.6723 1 4
H48A H 2 0.1948 -0.0781 0.7281 1 6
C49 C 2 0.3203 -0.0332 0.6188 1 4
H49A H 2 0.3826 -0.0669 0.6354 1 6
C50 C 2 0.338 0.0255 0.5398 1 4
H50A H 2 0.4146 0.0322 0.5026 1 6
C51 C 2 0.1442 0.0614 0.564 1 4
C52 C 2 0.0529 0.1107 0.5289 1 4
C53 C 2 0.413 0.5713 0.2927 0.47 4
C54 C 2 0.3004 0.5783 0.3428 0.47 4
H54A H 2 0.2696 0.5248 0.3885 0.47 6
C55 C 2 0.2319 0.6577 0.3297 0.47 4
H55A H 2 0.1578 0.6635 0.3681 0.47 6
C56 C 2 0.272 0.726 0.2618 0.47 4
H56A H 2 0.2285 0.7859 0.2554 0.47 6
C57 C 2 0.37 0.7178 0.2014 0.47 4
H57A H 2 0.3908 0.765 0.1501 0.47 6
C58 C 2 0.4378 0.6404 0.2155 0.47 4
H58A H 2 0.5057 0.6312 0.1718 0.47 6
C59 C 2 0.4895 0.4894 0.3033 0.47 4
H59A H 2 0.4563 0.4456 0.3578 0.47 6
H59B H 2 0.5654 0.5175 0.3021 0.47 6
H59C H 2 0.4988 0.4491 0.2571 0.47 6
C532 C 2 0.312 0.624 0.31 0.3 4
C542 C 2 0.323 0.696 0.238 0.3 4
H54B H 2 0.258 0.7351 0.2321 0.3 6
C552 C 2 0.423 0.712 0.175 0.3 4
H55B H 2 0.432 0.7664 0.1299 0.3 6
C562 C 2 0.507 0.65 0.179 0.3 4
H56B H 2 0.5802 0.6662 0.1378 0.3 6
C572 C 2 0.498 0.565 0.236 0.3 4
H57B H 2 0.5577 0.5164 0.231 0.3 6
C582 C 2 0.401 0.553 0.301 0.3 4
H58B H 2 0.3921 0.4935 0.343 0.3 6
C592 C 2 0.207 0.609 0.377 0.3 4
H59D H 2 0.213 0.5492 0.4185 0.3 6
H59E H 2 0.1418 0.598 0.3542 0.3 6
H59F H 2 0.194 0.6696 0.4055 0.3 6
C533 C 2 0.419 0.62 0.199 0.23 4
C543 C 2 0.389 0.541 0.27 0.23 4
H54C H 2 0.3972 0.4715 0.2626 0.23 6
C553 C 2 0.347 0.568 0.348 0.23 4
H55C H 2 0.3721 0.5381 0.3955 0.23 6
C563 C 2 0.269 0.638 0.352 0.23 4
H56C H 2 0.2083 0.6378 0.4025 0.23 6
C573 C 2 0.273 0.712 0.285 0.23 4
H57C H 2 0.2126 0.7577 0.2817 0.23 6
C583 C 2 0.374 0.714 0.222 0.23 4
H58C H 2 0.413 0.7765 0.1946 0.23 6
C593 C 2 0.527 0.615 0.135 0.23 4
H59G H 2 0.5419 0.5436 0.1298 0.23 6
H59H H 2 0.5908 0.6454 0.1511 0.23 6
H59I H 2 0.5207 0.6528 0.0813 0.23 6

loop_
_diffrn_radiation_type
_diffrn_radiation_wavelength
CuK\a~1~ 1.54056
CuK\a~2~ 1.54439

loop_
_geom_angle_atom_site_label_1
_geom_angle_atom_site_label_2
_geom_angle_atom_site_label_3
_geom_angle
O3 Pr1 O2 79.0
O3 Pr1 O6 153.5
O2 Pr1 O6 86.1
O3 Pr1 O1 118.9
O2 Pr1 O1 73.1
O6 Pr1 O1 76.5
O3 Pr1 O4 71.9
O2 Pr1 O4 119.6
O6 Pr1 O4 134.5
O1 Pr1 O4 76.6
O3 Pr1 O5 82.5
O2 Pr1 O5 75.3
O6 Pr1 O5 72.6
O1 Pr1 O5 136.8
O4 Pr1 O5 146.0
O3 Pr1 N1 127.7
O2 Pr1 N1 151.8
O6 Pr1 N1 72.1
O1 Pr1 N1 84.3
O4 Pr1 N1 69.3
O5 Pr1 N1 113.2
O3 Pr1 N2 79.0
O2 Pr1 N2 143.3
O6 Pr1 N2 101.3
O1 Pr1 N2 143.5
O4 Pr1 N2 80.3
O5 Pr1 N2 73.0
N1 Pr1 N2 61.2
C11 Fe1 C6 157.9
C11 Fe1 C14 67.6
C6 Fe1 C14 105.6
C11 Fe1 C7 161.5
C6 Fe1 C7 40.1
C14 Fe1 C7 120.6
C11 Fe1 C9 109.7
C6 Fe1 C9 69.1
C14 Fe1 C9 160.1
C7 Fe1 C9 68.5
C11 Fe1 C5 123.4
C6 Fe1 C5 41.0
C14 Fe1 C5 122.1
C7 Fe1 C5 68.4
C9 Fe1 C5 41.6
C11 Fe1 C13 64.9
C6 Fe1 C13 124.6
C14 Fe1 C13 41.2
C7 Fe1 C13 109.1
C9 Fe1 C13 157.2
C5 Fe1 C13 160.5
C11 Fe1 C12 41.1
C6 Fe1 C12 158.6
C14 Fe1 C12 69.7
C7 Fe1 C12 123.0
C9 Fe1 C12 122.2
C5 Fe1 C12 159.0
C13 Fe1 C12 38.7
C11 Fe1 C10 39.3
C6 Fe1 C10 122.1
C14 Fe1 C10 40.5
C7 Fe1 C10 156.8
C9 Fe1 C10 125.0
C5 Fe1 C10 108.0
C13 Fe1 C10 66.2
C12 Fe1 C10 68.6
C11 Fe1 C8 126.4
C6 Fe1 C8 68.3
C14 Fe1 C8 156.1
C7 Fe1 C8 40.1
C9 Fe1 C8 41.4
C5 Fe1 C8 69.4
C13 Fe1 C8 122.0
C12 Fe1 C8 107.1
C10 Fe1 C8 162.1
C26 Fe2 C28 67.4
C26 Fe2 C19 122.0
C28 Fe2 C19 123.2
C26 Fe2 C27 39.3
C28 Fe2 C27 40.0
C19 Fe2 C27 108.1
C26 Fe2 C24 68.4
C28 Fe2 C24 40.4
C19 Fe2 C24 159.3
C27 Fe2 C24 67.5
C26 Fe2 C22 161.9
C28 Fe2 C22 121.6
C19 Fe2 C22 68.2
C27 Fe2 C22 157.1
C24 Fe2 C22 107.5
C26 Fe2 C21 125.8
C28 Fe2 C21 157.7
C19 Fe2 C21 68.0
C27 Fe2 C21 161.2
C24 Fe2 C21 122.8
C22 Fe2 C21 40.4
C26 Fe2 C23 157.0
C28 Fe2 C23 105.7
C19 Fe2 C23 42.0
C27 Fe2 C23 121.6
C24 Fe2 C23 121.6
C22 Fe2 C23 40.4
C21 Fe2 C23 68.8
C26 Fe2 C25 41.1
C28 Fe2 C25 67.5
C19 Fe2 C25 158.7
C27 Fe2 C25 67.1
C24 Fe2 C25 40.3
C22 Fe2 C25 124.5
C21 Fe2 C25 109.4
C23 Fe2 C25 158.7
C26 Fe2 C20 109.2
C28 Fe2 C20 159.2
C19 Fe2 C20 39.7
C27 Fe2 C20 124.4
C24 Fe2 C20 159.4
C22 Fe2 C20 68.1
C21 Fe2 C20 40.9
C23 Fe2 C20 69.0
C25 Fe2 C20 124.4
C42 Fe3 C37 122.9
C42 Fe3 C38 40.1
C37 Fe3 C38 157.4
C42 Fe3 C39 67.6
C37 Fe3 C39 160.7
C38 Fe3 C39 40.7
C42 Fe3 C41 40.5
C37 Fe3 C41 109.3
C38 Fe3 C41 67.6
C39 Fe3 C41 66.9
C42 Fe3 C34 122.2
C37 Fe3 C34 67.5
C38 Fe3 C34 106.8
C39 Fe3 C34 123.1
C41 Fe3 C34 158.9
C42 Fe3 C36 159.3
C37 Fe3 C36 40.4
C38 Fe3 C36 159.9
C39 Fe3 C36 124.7
C41 Fe3 C36 124.4
C34 Fe3 C36 67.7
C42 Fe3 C33 107.1
C37 Fe3 C33 41.0
C38 Fe3 C33 120.7
C39 Fe3 C33 157.0
C41 Fe3 C33 124.6
C34 Fe3 C33 39.2
C36 Fe3 C33 68.1
C42 Fe3 C35 159.5
C37 Fe3 C35 67.1
C38 Fe3 C35 124.1
C39 Fe3 C35 109.1
C41 Fe3 C35 158.8
C34 Fe3 C35 41.2
C36 Fe3 C35 39.2
C33 Fe3 C35 67.5
C42 Fe3 C40 68.1
C37 Fe3 C40 124.9
C38 Fe3 C40 68.2
C39 Fe3 C40 39.9
C41 Fe3 C40 40.1
C34 Fe3 C40 158.9
C36 Fe3 C40 109.5
C33 Fe3 C40 161.1
C35 Fe3 C40 123.3
C2 O1 Pr1 135.3
C4 O2 Pr1 136.7
C16 O3 Pr1 136.7
C18 O4 Pr1 137.8
C30 O5 Pr1 134.2
C32 O6 Pr1 135.7
C43 N1 C52 117.3
C43 N1 Pr1 119.0
C52 N1 Pr1 123.5
C50 N2 C51 118.5
C50 N2 Pr1 119.5
C51 N2 Pr1 121.8
C2 C1 H1A 109.5
C2 C1 H1B 109.5
H1A C1 H1B 109.5
C2 C1 H1C 109.5
H1A C1 H1C 109.5
H1B C1 H1C 109.5
O1 C2 C3 124.8
O1 C2 C1 117.6
C3 C2 C1 117.4
C4 C3 C2 124.5
C4 C3 H3A 117.7
C2 C3 H3A 117.7
O2 C4 C3 124.0
O2 C4 C5 115.8
C3 C4 C5 120.1
C6 C5 C9 106.9
C6 C5 C4 123.8
C9 C5 C4 129.2
C6 C5 Fe1 69.0
C9 C5 Fe1 69.2
C4 C5 Fe1 126.7
C7 C6 C5 108.7
C7 C6 Fe1 70.3
C5 C6 Fe1 70.0
C7 C6 H6A 125.6
C5 C6 H6A 125.6
Fe1 C6 H6A 125.7
C6 C7 C8 110.1
C6 C7 Fe1 69.5
C8 C7 Fe1 70.9
C6 C7 H7A 125.0
C8 C7 H7A 125.0
Fe1 C7 H7A 126.2
C7 C8 C9 106.8
C7 C8 Fe1 69.0
C9 C8 Fe1 68.4
C7 C8 H8A 126.6
C9 C8 H8A 126.6
Fe1 C8 H8A 127.5
C5 C9 C8 107.4
C5 C9 Fe1 69.2
C8 C9 Fe1 70.1
C5 C9 H9A 126.3
C8 C9 H9A 126.3
Fe1 C9 H9A 125.9
C11 C10 C14 108.4
C11 C10 Fe1 69.2
C14 C10 Fe1 69.4
C11 C10 H10A 125.8
C14 C10 H10A 125.8
Fe1 C10 H10A 127.2
C10 C11 C12 111.3
C10 C11 Fe1 71.5
C12 C11 Fe1 70.4
C10 C11 H11A 124.3
C12 C11 H11A 124.3
Fe1 C11 H11A 125.3
C13 C12 C11 103.2
C13 C12 Fe1 70.5
C11 C12 Fe1 68.5
C13 C12 H12A 128.4
C11 C12 H12A 128.4
Fe1 C12 H12A 124.3
C12 C13 C14 113.5
C12 C13 Fe1 70.8
C14 C13 Fe1 69.3
C12 C13 H13A 123.3
C14 C13 H13A 123.3
Fe1 C13 H13A 128.5
C10 C14 C13 103.3
C10 C14 Fe1 70.2
C13 C14 Fe1 69.5
C10 C14 H14A 128.3
C13 C14 H14A 128.3
Fe1 C14 H14A 123.7
C16 C15 H15A 109.5
C16 C15 H15B 109.5
H15A C15 H15B 109.5
C16 C15 H15C 109.5
H15A C15 H15C 109.5
H15B C15 H15C 109.5
O3 C16 C17 125.2
O3 C16 C15 115.2
C17 C16 C15 119.6
C16 C17 C18 124.7
C16 C17 H17A 117.7
C18 C17 H17A 117.7
O4 C18 C17 123.4
O4 C18 C19 115.4
C17 C18 C19 121.2
C20 C19 C23 109.4
C20 C19 C18 124.6
C23 C19 C18 126.0
C20 C19 Fe2 71.2
C23 C19 Fe2 69.4
C18 C19 Fe2 124.7
C19 C20 C21 107.6
C19 C20 Fe2 69.1
C21 C20 Fe2 68.9
C19 C20 H20A 126.2
C21 C20 H20A 126.2
Fe2 C20 H20A 127.3
C22 C21 C20 107.7
C22 C21 Fe2 69.7
C20 C21 Fe2 70.2
C22 C21 H21A 126.2
C20 C21 H21A 126.2
Fe2 C21 H21A 125.6
C23 C22 C21 109.9
C23 C22 Fe2 70.0
C21 C22 Fe2 69.9
C23 C22 H22A 125.1
C21 C22 H22A 125.1
Fe2 C22 H22A 126.7
C22 C23 C19 105.4
C22 C23 Fe2 69.7
C19 C23 Fe2 68.6
C22 C23 H23A 127.3
C19 C23 H23A 127.3
Fe2 C23 H23A 126.0
C28 C24 C25 107.5
C28 C24 Fe2 69.7
C25 C24 Fe2 70.2
C28 C24 H24A 126.2
C25 C24 H24A 126.2
Fe2 C24 H24A 125.4
C24 C25 C26 107.4
C24 C25 Fe2 69.5
C26 C25 Fe2 69.0
C24 C25 H25A 126.3
C26 C25 H25A 126.3
Fe2 C25 H25A 126.8
C27 C26 C25 107.4
C27 C26 Fe2 70.5
C25 C26 Fe2 69.9
C27 C26 H26A 126.3
C25 C26 H26A 126.3
Fe2 C26 H26A 124.9
C26 C27 C28 109.7
C26 C27 Fe2 70.2
C28 C27 Fe2 69.9
C26 C27 H27A 125.1
C28 C27 H27A 125.1
Fe2 C27 H27A 126.3
C27 C28 C24 107.9
C27 C28 Fe2 70.1
C24 C28 Fe2 69.9
C27 C28 H28A 126.1
C24 C28 H28A 126.1
Fe2 C28 H28A 125.5
C30 C29 H29A 109.5
C30 C29 H29B 109.5
H29A C29 H29B 109.5
C30 C29 H29C 109.5
H29A C29 H29C 109.5
H29B C29 H29C 109.5
O5 C30 C31 123.4
O5 C30 C29 117.9
C31 C30 C29 118.3
C30 C31 C32 125.8
C30 C31 H31A 117.1
C32 C31 H31A 117.1
O6 C32 C31 122.8
O6 C32 C33 117.1
C31 C32 C33 120.0
C34 C33 C37 107.4
C34 C33 C32 121.9
C37 C33 C32 130.7
C34 C33 Fe3 70.1
C37 C33 Fe3 68.6
C32 C33 Fe3 124.7
C33 C34 C35 108.4
C33 C34 Fe3 70.7
C35 C34 Fe3 70.2
C33 C34 H34A 125.8
C35 C34 H34A 125.8
Fe3 C34 H34A 124.9
C36 C35 C34 107.5
C36 C35 Fe3 69.6
C34 C35 Fe3 68.6
C36 C35 H35A 126.3
C34 C35 H35A 126.3
Fe3 C35 H35A 127.0
C35 C36 C37 108.6
C35 C36 Fe3 71.2
C37 C36 Fe3 69.2
C35 C36 H36A 125.7
C37 C36 H36A 125.7
Fe3 C36 H36A 125.5
C36 C37 C33 108.0
C36 C37 Fe3 70.5
C33 C37 Fe3 70.4
C36 C37 H37A 126.0
C33 C37 H37A 126.0
Fe3 C37 H37A 124.7
C42 C38 C39 107.0
C42 C38 Fe3 69.5
C39 C38 Fe3 69.8
C42 C38 H38A 126.5
C39 C38 H38A 126.5
Fe3 C38 H38A 125.8
C40 C39 C38 109.6
C40 C39 Fe3 71.5
C38 C39 Fe3 69.5
C40 C39 H39A 125.2
C38 C39 H39A 125.2
Fe3 C39 H39A 125.4
C39 C40 C41 106.0
C39 C40 Fe3 68.6
C41 C40 Fe3 68.7
C39 C40 H40A 127.0
C41 C40 H40A 127.0
Fe3 C40 H40A 127.2
C42 C41 C40 109.0
C42 C41 Fe3 69.0
C40 C41 Fe3 71.2
C42 C41 H41A 125.5
C40 C41 H41A 125.5
Fe3 C41 H41A 125.9
C38 C42 C41 108.4
C38 C42 Fe3 70.4
C41 C42 Fe3 70.5
C38 C42 H42A 125.8
C41 C42 H42A 125.8
Fe3 C42 H42A 124.8
N1 C43 C44 123.4
N1 C43 H43A 118.3
C44 C43 H43A 118.3
C43 C44 C45 119.4
C43 C44 H44A 120.3
C45 C44 H44A 120.3
C46 C45 C44 118.7
C46 C45 H45A 120.6
C44 C45 H45A 120.6
C45 C46 C52 120.1
C45 C46 H46A 119.9
C52 C46 H46A 119.9
C48 C47 C51 118.0
C48 C47 H47A 121.0
C51 C47 H47A 121.0
C49 C48 C47 120.5
C49 C48 H48A 119.7
C47 C48 H48A 119.7
C48 C49 C50 117.7
C48 C49 H49A 121.1
C50 C49 H49A 121.1
N2 C50 C49 124.2
N2 C50 H50A 117.9
C49 C50 H50A 117.9
N2 C51 C47 121.0
N2 C51 C52 118.0
C47 C51 C52 121.0
N1 C52 C46 120.9
N1 C52 C51 115.2
C46 C52 C51 123.9
C54 C53 C58 120.0
C54 C53 H53A 120.0
C58 C53 H53A 120.0
C55 C54 C53 120.0
C55 C54 H54A 120.0
C53 C54 H54A 120.0
C56 C55 C54 120.0
C56 C55 H55A 120.0
C54 C55 H55A 120.0
C55 C56 C57 120.0
C55 C56 H56A 120.0
C57 C56 H56A 120.0
C58 C57 C56 120.0
C58 C57 H57A 120.0
C56 C57 H57A 120.0
C59 C58 C57 118.4
C59 C58 C53 121.6
C57 C58 C53 120.0
C58 C59 H59A 109.5
C58 C59 H59B 109.5
H59A C59 H59B 109.5
C58 C59 H59C 109.5
H59A C59 H59C 109.5
H59B C59 H59C 109.5
C592 C532 C542 120.8
C592 C532 C582 119.2
C542 C532 C582 120.0
C532 C542 C552 120.0
C532 C542 H54B 120.0
C552 C542 H54B 120.0
C562 C552 C542 120.0
C562 C552 H55B 120.0
C542 C552 H55B 120.0
C552 C562 C572 120.0
C552 C562 H56B 120.0
C572 C562 H56B 120.0
C582 C572 C562 120.0
C582 C572 H57B 120.0
C562 C572 H57B 120.0
C572 C582 C532 120.0
C572 C582 H58A 120.0
C532 C582 H58A 120.0
C532 C592 H59D 109.5
C532 C592 H59E 109.5
H59D C592 H59E 109.5
C532 C592 H59F 109.5
H59D C592 H59F 109.5
H59E C592 H59F 109.5

loop_
_geom_bond_atom_site_label_1
_geom_bond_atom_site_label_2
_geom_bond_distance
Pr1 O3 2.3356
Pr1 O2 2.3523
Pr1 O6 2.3525
Pr1 O1 2.3611
Pr1 O4 2.3650
Pr1 O5 2.3891
Pr1 N1 2.6158
Pr1 N2 2.6384
Fe1 C11 1.9995
Fe1 C6 2.0089
Fe1 C14 2.0189
Fe1 C7 2.0189
Fe1 C9 2.0208
Fe1 C5 2.0212
Fe1 C13 2.0224
Fe1 C12 2.0255
Fe1 C10 2.0293
Fe1 C8 2.0434
Fe2 C26 2.0277
Fe2 C28 2.0280
Fe2 C19 2.0280
Fe2 C27 2.0303
Fe2 C24 2.0306
Fe2 C22 2.0347
Fe2 C21 2.0378
Fe2 C23 2.0386
Fe2 C25 2.0403
Fe2 C20 2.0542
Fe3 C42 2.0029
Fe3 C37 2.0103
Fe3 C38 2.0146
Fe3 C39 2.0189
Fe3 C41 2.0234
Fe3 C34 2.0263
Fe3 C36 2.0275
Fe3 C33 2.0347
Fe3 C35 2.0473
Fe3 C40 2.0559
O1 C2 1.2476
O2 C4 1.2726
O3 C16 1.2790
O4 C18 1.2566
O5 C30 1.2544
O6 C32 1.2889
N1 C43 1.3377
N1 C52 1.3594
N2 C50 1.3282
N2 C51 1.3385
C1 C2 1.5131
C1 H1A 0.9600
C1 H1B 0.9600
C1 H1C 0.9600
C2 C3 1.4490
C3 C4 1.3901
C3 H3A 0.9300
C4 C5 1.4965
C5 C6 1.4109
C5 C9 1.4337
C6 C7 1.3825
C6 H6A 0.9300
C7 C8 1.3934
C7 H7A 0.9300
C8 C9 1.4376
C8 H8A 0.9300
C9 H9A 0.9300
C10 C11 1.3553
C10 C14 1.4001
C10 H10A 0.9300
C11 C12 1.4133
C11 H11A 0.9300
C12 C13 1.3416
C12 H12A 0.9300
C13 C14 1.4207
C13 H13A 0.9300
C14 H14A 0.9300
C15 C16 1.4956
C15 H15A 0.9600
C15 H15B 0.9600
C15 H15C 0.9600
C16 C17 1.3822
C17 C18 1.4014
C17 H17A 0.9300
C18 C19 1.5049
C19 C20 1.3861
C19 C23 1.4559
C20 C21 1.4301
C20 H20A 0.9300
C21 C22 1.4065
C21 H21A 0.9300
C22 C23 1.4054
C22 H22A 0.9300
C23 H23A 0.9300
C24 C28 1.4005
C24 C25 1.4013
C24 H24A 0.9300
C25 C26 1.4271
C25 H25A 0.9300
C26 C27 1.3646
C26 H26A 0.9300
C27 C28 1.3885
C27 H27A 0.9300
C28 H28A 0.9300
C29 C30 1.4980
C29 H29A 0.9600
C29 H29B 0.9600
C29 H29C 0.9600
C30 C31 1.4245
C31 C32 1.4247
C31 H31A 0.9300
C32 C33 1.4686
C33 C34 1.3634
C33 C37 1.4177
C34 C35 1.4330
C34 H34A 0.9300
C35 C36 1.3664
C35 H35A 0.9300
C36 C37 1.3930
C36 H36A 0.9300
C37 H37A 0.9300
C38 C42 1.3773
C38 C39 1.4042
C38 H38A 0.9300
C39 C40 1.3900
C39 H39A 0.9300
C40 C41 1.3997
C40 H40A 0.9300
C41 C42 1.3938
C41 H41A 0.9300
C42 H42A 0.9300
C43 C44 1.3627
C43 H43A 0.9300
C44 C45 1.3691
C44 H44A 0.9300
C45 C46 1.3534
C45 H45A 0.9300
C46 C52 1.3950
C46 H46A 0.9300
C47 C48 1.3919
C47 C51 1.3944
C47 H47A 0.9300
C48 C49 1.3491
C48 H48A 0.9300
C49 C50 1.3609
C49 H49A 0.9300
C50 H50A 0.9300
C51 C52 1.4658
C53 C54 1.3900
C53 C58 1.3900
C53 H53A 0.9300
C54 C55 1.3900
C54 H54A 0.9300
C55 C56 1.3900
C55 H55A 0.9300
C56 C57 1.3900
C56 H56A 0.9300
C57 C58 1.3900
C57 H57A 0.9300
C58 C59 1.3149
C59 H59A 0.9600
C59 H59B 0.9600
C59 H59C 0.9600
C532 C592 1.3031
C532 C542 1.3900
C532 C582 1.3900
C542 C552 1.3900
C542 H54B 0.9300
C552 C562 1.3900
C552 H55B 0.9300
C562 C572 1.3900
C562 H56B 0.9300
C572 C582 1.3900
C572 H57B 0.9300
C582 H58A 0.9300
C592 H59D 0.9600
C592 H59E 0.9600
C592 H59F 0.9600
